data_1534195
loop_
_publ_author_name
'Bachmann, H.G.'

_publ_section_title
;
 Beitraege zur Kristallchemie natuerlicher und kuenstlicher
 Schwermetallvanadate. III. Das Bleiorthovanadat, seine Darstellung,
 Kristallstruktur und Isotypiebeziehungen
;
_journal_name_full
;
Neues Jahrbuch fuer Mineralogie. Monatshefte (Band=Jahr) (1950-)
;
_journal_page_first 209
_journal_page_last 223
_journal_volume 1953
_journal_year 1953
_chemical_formula_sum 'K2 O8 Pb S2'
_chemical_name_systematic 'K2 Pb (S O4)2'
_space_group_IT_number 166
_symmetry_space_group_name_Hall '-P 3* 2'
_symmetry_space_group_name_H-M 'R -3 m :R'
_cell_angle_alpha 42.47
_cell_angle_beta 42.47
_cell_angle_gamma 42.47
_cell_formula_units_Z 1
_cell_length_a 7.56
_cell_length_b 7.56
_cell_length_c 7.56
_cell_volume 178.356
_citation_journal_id_ASTM NJMMAW
_cod_data_source_file Bachmann_NJMMAW_1953_1984.cif
_cod_data_source_block K2O8Pb1S2
_cod_original_cell_volume 178.3563
_cod_original_sg_symbol_Hall '-R 3 2" (-y+z,x+z,-x+y+z)'
_cod_original_formula_sum 'K2 O8 Pb1 S2'
_cod_database_code 1534195

loop_
_symmetry_equiv_pos_as_xyz
x,y,z
z,x,y
y,z,x
-y,-x,-z
-z,-y,-x
-x,-z,-y
-x,-y,-z
-z,-x,-y
-y,-z,-x
y,x,z
z,y,x
x,z,y

loop_
_atom_site_label
_atom_site_type_symbol
_atom_site_fract_x
_atom_site_fract_y
_atom_site_fract_z
_atom_site_occupancy
_atom_site_U_iso_or_equiv
Pb1 Pb+2 0 0 0 1 0.0
K1 K+1 0.204 0.204 0.204 1 0.0
S1 S+6 0.404 0.404 0.404 1 0.0
O1 O-2 0.335 0.335 0.335 1 0.0
O2 O-2 0.283 0.283 0.748 1 0.0
